data_1511219
loop_
_publ_author_name
'Egorov-Tismenko, Yu.K.'
'Belov, N.V.'
'Bondareva, O.S.'
'Simonov, M.A.'

_publ_section_title
;
 The crystal structures of Li Zn (B O3) and Li Mn (B O3)
;
_journal_name_full Kristallografiya
_journal_page_first 487
_journal_page_last 490
_journal_volume 23
_journal_year 1978
_chemical_formula_sum 'B Li O3 Zn'
_chemical_name_systematic 'Li Zn B O3'
_space_group_IT_number 15
_symmetry_space_group_name_Hall '-C 2yc'
_symmetry_space_group_name_H-M 'C 1 2/c 1'
_cell_angle_alpha 90
_cell_angle_beta 91.09
_cell_angle_gamma 90
_cell_formula_units_Z 8
_cell_length_a 5.094
_cell_length_b 8.806
_cell_length_c 10.374
_cell_volume 465.270
_citation_journal_id_ASTM KRISAJ
_cod_data_source_file boron0-1_331.cif
_cod_data_source_block B1Li1O3Zn1
_cod_original_cell_volume 465.2702
_cod_original_formula_sum 'B1 Li1 O3 Zn1'
_cod_database_code 1511219

loop_
_symmetry_equiv_pos_as_xyz
x,y,z
-x,y,-z+1/2
-x,-y,-z
x,-y,z-1/2
x+1/2,y+1/2,z
-x+1/2,y+1/2,-z+1/2
-x+1/2,-y+1/2,-z
x+1/2,-y+1/2,z-1/2

loop_
_atom_site_label
_atom_site_type_symbol
_atom_site_fract_x
_atom_site_fract_y
_atom_site_fract_z
_atom_site_occupancy
_atom_site_U_iso_or_equiv
Zn2 Zn+2 0.1562 0.1629 0.1122 0.5 0.0
O3 O-2 0.3086 0.9619 0.1261 1 0.0
Li2 Li+1 0.162 0.484 0.175 0.5 0.0
O1 O-2 0.3988 0.3358 0.0927 1 0.0
B1 B+3 0.1646 0.8305 0.1254 1 0.0
O2 O-2 0.2854 0.6953 0.1564 1 0.0
Zn1 Zn+2 0.1663 0.1662 0.1349 0.5 0.0
Li1 Li+1 0.166 0.502 0.071 0.5 0.0
